data_4112558
loop_
_publ_author_name
'Zhangjie Shi'
'Chuan He'

_publ_section_title
;
 An Au-Catalyzed Cyclialkylation of Electron-Rich Arenes with Epoxides To
 Prepare 3-Chromanols
;
_journal_name_full 'Journal of the American Chemical Society'
_journal_page_first 5964
_journal_page_last 5965
_journal_paper_doi 10.1021/ja031953a
_journal_volume 126
_journal_year 2004
_chemical_formula_sum 'C19 H16 O2'
_chemical_formula_weight 276.32
_chemical_name_systematic
; 
 ? 
;
_space_group_IT_number 4
_symmetry_cell_setting monoclinic
_symmetry_space_group_name_Hall 'P 2yb'
_symmetry_space_group_name_H-M 'P 1 21 1'
_atom_sites_solution_hydrogens geom
_atom_sites_solution_primary direct
_atom_sites_solution_secondary difmap
_audit_creation_method SHELXL-97
_cell_angle_alpha 90.00
_cell_angle_beta 96.75(2)
_cell_angle_gamma 90.00
_cell_formula_units_Z 2
_cell_length_a 5.582(3)
_cell_length_b 8.991(6)
_cell_length_c 13.574(8)
_cell_measurement_temperature 100(2)
_cell_volume 676.5(7)
_computing_cell_refinement 'Bruker SMART'
_computing_data_collection 'Bruker SMART'
_computing_data_reduction 'Bruker SHELXTL'
_computing_molecular_graphics 'Bruker SHELXTL'
_computing_publication_material 'Bruker SHELXTL'
_computing_structure_refinement 'SHELXL-97 (Sheldrick, 1997)'
_computing_structure_solution 'SHELXS-97 (Sheldrick, 1990)'
_diffrn_ambient_temperature 100(2)
_diffrn_measured_fraction_theta_full 0.999
_diffrn_measured_fraction_theta_max 0.999
_diffrn_measurement_device_type 'CCD area detector'
_diffrn_measurement_method 'phi and omega scans'
_diffrn_radiation_monochromator graphite
_diffrn_radiation_source 'fine-focus sealed tube'
_diffrn_radiation_type MoK\a
_diffrn_radiation_wavelength 0.71073
_diffrn_reflns_av_R_equivalents 0.0752
_diffrn_reflns_av_sigmaI/netI 0.0762
_diffrn_reflns_limit_h_max 6
_diffrn_reflns_limit_h_min -6
_diffrn_reflns_limit_k_max 10
_diffrn_reflns_limit_k_min -10
_diffrn_reflns_limit_l_max 16
_diffrn_reflns_limit_l_min -16
_diffrn_reflns_number 6497
_diffrn_reflns_theta_full 25.03
_diffrn_reflns_theta_max 25.03
_diffrn_reflns_theta_min 2.72
_exptl_absorpt_coefficient_mu 0.087
_exptl_absorpt_correction_type none
_exptl_crystal_colour colorless
_exptl_crystal_density_diffrn 1.356
_exptl_crystal_description plate
_exptl_crystal_F_000 292
_exptl_crystal_size_max 100
_exptl_crystal_size_mid 150
_exptl_crystal_size_min 300
_refine_diff_density_max 0.196
_refine_diff_density_min -0.192
_refine_diff_density_rms 0.050
_refine_ls_abs_structure_details 'Flack H D (1983), Acta Cryst. A39, 876-881'
_refine_ls_abs_structure_Flack 0(2)
_refine_ls_extinction_method none
_refine_ls_goodness_of_fit_ref 1.087
_refine_ls_hydrogen_treatment mixed
_refine_ls_matrix_type full
_refine_ls_number_parameters 191
_refine_ls_number_reflns 2391
_refine_ls_number_restraints 1
_refine_ls_restrained_S_all 1.087
_refine_ls_R_factor_all 0.0689
_refine_ls_R_factor_gt 0.0553
_refine_ls_shift/su_max 0.000
_refine_ls_shift/su_mean 0.000
_refine_ls_structure_factor_coef Fsqd
_refine_ls_weighting_details 'calc w=1/[\s^2^(Fo^2^)+(0.0453P)^2^+0.0000P] where P=(Fo^2^+2Fc^2^)/3'
_refine_ls_weighting_scheme calc
_refine_ls_wR_factor_gt 0.1067
_refine_ls_wR_factor_ref 0.1122
_reflns_number_gt 2017
_reflns_number_total 2391
_reflns_threshold_expression >2sigma(I)
_cod_data_source_file ja031953asi20031231_052441.cif
_cod_data_source_block zshi321s
_cod_database_code 4112558

loop_
_symmetry_equiv_pos_as_xyz
'x, y, z'
'-x, y+1/2, -z'

loop_
_atom_site_label
_atom_site_type_symbol
_atom_site_fract_x
_atom_site_fract_y
_atom_site_fract_z
_atom_site_U_iso_or_equiv
_atom_site_adp_type
_atom_site_occupancy
_atom_site_symmetry_multiplicity
_atom_site_calc_flag
_atom_site_refinement_flags
C1 C 0.3449(5) -0.1618(3) -0.2469(2) 0.0254(7) Uani 1 1 d .
C2 C 0.5488(5) -0.2325(4) -0.2036(2) 0.0261(7) Uani 1 1 d .
C3 C 0.6925(5) -0.3230(3) -0.2583(2) 0.0302(8) Uani 1 1 d .
H3 H 0.8320 -0.3706 -0.2258 0.036 Uiso 1 1 calc R
C4 C 0.6317(5) -0.3421(4) -0.3568(2) 0.0286(8) Uani 1 1 d .
H4 H 0.7299 -0.4025 -0.3931 0.034 Uiso 1 1 calc R
C5 C 0.3569(5) -0.2942(3) -0.5096(2) 0.0332(8) Uani 1 1 d .
H5 H 0.4516 -0.3567 -0.5461 0.040 Uiso 1 1 calc R
C6 C 0.1581(5) -0.2255(4) -0.5569(2) 0.0368(8) Uani 1 1 d .
H6 H 0.1150 -0.2404 -0.6260 0.044 Uiso 1 1 calc R
C7 C 0.0151(5) -0.1316(4) -0.5029(2) 0.0320(8) Uani 1 1 d .
H7 H -0.1234 -0.0838 -0.5360 0.038 Uiso 1 1 calc R
C8 C 0.0765(5) -0.1102(4) -0.4040(2) 0.0284(7) Uani 1 1 d .
H8 H -0.0194 -0.0462 -0.3691 0.034 Uiso 1 1 calc R
C9 C 0.4240(5) -0.2734(3) -0.4065(2) 0.0282(7) Uani 1 1 d .
C10 C 0.2808(5) -0.1813(3) -0.3515(2) 0.0249(7) Uani 1 1 d .
C11 C 0.1893(5) -0.0710(3) -0.1849(2) 0.0246(7) Uani 1 1 d .
H11 H 0.0180 -0.0989 -0.2071 0.029 Uiso 1 1 calc R
C12 C 0.2409(5) -0.1180(3) -0.0759(2) 0.0255(7) Uani 1 1 d .
H12 H 0.1648 -0.0450 -0.0335 0.031 Uiso 1 1 calc R
C13 C 0.5096(5) -0.1221(4) -0.0448(2) 0.0305(7) Uani 1 1 d .
H13A H 0.5773 -0.0214 -0.0516 0.037 Uiso 1 1 calc R
H13B H 0.5400 -0.1511 0.0259 0.037 Uiso 1 1 calc R
C14 C 0.2061(5) 0.0953(3) -0.1965(2) 0.0247(7) Uani 1 1 d .
C15 C 0.3895(5) 0.1638(4) -0.2426(2) 0.0272(7) Uani 1 1 d .
H15 H 0.5091 0.1043 -0.2678 0.033 Uiso 1 1 calc R
C16 C 0.3983(5) 0.3163(3) -0.2517(2) 0.0298(8) Uani 1 1 d .
H16 H 0.5231 0.3602 -0.2838 0.036 Uiso 1 1 calc R
C17 C 0.2298(5) 0.4062(4) -0.2153(2) 0.0267(7) Uani 1 1 d .
H17 H 0.2366 0.5112 -0.2220 0.032 Uiso 1 1 calc R
C18 C 0.0481(5) 0.3389(3) -0.1682(2) 0.0277(8) Uani 1 1 d .
H18 H -0.0680 0.3995 -0.1416 0.033 Uiso 1 1 calc R
C19 C 0.0341(5) 0.1876(3) -0.1595(2) 0.0267(7) Uani 1 1 d .
H19 H -0.0928 0.1446 -0.1282 0.032 Uiso 1 1 calc R
O1 O 0.6302(3) -0.2249(2) -0.10323(14) 0.0314(5) Uani 1 1 d .
O2 O 0.1521(3) -0.2638(2) -0.05891(15) 0.0301(5) Uani 1 1 d .
H2 H 0.0012 -0.2648 -0.0719 0.045 Uiso 1 1 calc R

loop_
_atom_site_aniso_label
_atom_site_aniso_U_11
_atom_site_aniso_U_22
_atom_site_aniso_U_33
_atom_site_aniso_U_23
_atom_site_aniso_U_13
_atom_site_aniso_U_12
C1 0.0159(14) 0.0389(19) 0.0223(17) 0.0041(14) 0.0059(12) -0.0049(13)
C2 0.0188(14) 0.0340(18) 0.0260(16) -0.0003(15) 0.0046(12) -0.0034(14)
C3 0.0124(14) 0.041(2) 0.039(2) 0.0043(16) 0.0078(14) 0.0029(14)
C4 0.0222(17) 0.0323(18) 0.033(2) -0.0042(15) 0.0114(14) -0.0007(14)
C5 0.0298(17) 0.039(2) 0.0325(19) -0.0070(15) 0.0119(14) -0.0050(15)
C6 0.0335(17) 0.053(2) 0.0236(17) -0.0041(17) 0.0043(13) -0.0089(17)
C7 0.0237(16) 0.041(2) 0.0319(19) 0.0029(15) 0.0055(14) -0.0054(16)
C8 0.0169(15) 0.0417(18) 0.0276(18) 0.0006(15) 0.0064(12) -0.0009(15)
C9 0.0191(15) 0.036(2) 0.0306(17) -0.0013(15) 0.0087(13) -0.0066(14)
C10 0.0178(15) 0.0314(16) 0.0259(17) -0.0016(13) 0.0049(12) -0.0025(13)
C11 0.0136(14) 0.0352(18) 0.0253(17) -0.0029(14) 0.0042(12) -0.0022(12)
C12 0.0156(14) 0.0317(17) 0.0292(18) -0.0010(15) 0.0034(12) 0.0013(14)
C13 0.0191(15) 0.049(2) 0.0234(17) -0.0025(16) 0.0014(12) -0.0005(15)
C14 0.0144(16) 0.0416(19) 0.0177(16) -0.0021(14) -0.0001(12) -0.0023(13)
C15 0.0143(16) 0.0421(19) 0.0258(18) 0.0018(14) 0.0044(13) 0.0004(14)
C16 0.0189(16) 0.0421(19) 0.0288(19) 0.0027(15) 0.0047(14) -0.0018(14)
C17 0.0227(17) 0.0279(17) 0.0290(18) 0.0048(14) 0.0016(13) -0.0020(13)
C18 0.0167(15) 0.042(2) 0.0251(18) -0.0017(14) 0.0035(12) 0.0004(14)
C19 0.0137(15) 0.042(2) 0.0257(18) -0.0006(14) 0.0057(12) -0.0009(13)
O1 0.0172(10) 0.0493(14) 0.0280(12) 0.0008(11) 0.0034(8) 0.0048(10)
O2 0.0151(9) 0.0409(13) 0.0347(12) 0.0052(11) 0.0041(9) 0.0009(10)

loop_
_atom_type_symbol
_atom_type_description
_atom_type_scat_dispersion_real
_atom_type_scat_dispersion_imag
_atom_type_scat_source
C C 0.0033 0.0016 'International Tables Vol C Tables 4.2.6.8 and 6.1.1.4'
H H 0.0000 0.0000 'International Tables Vol C Tables 4.2.6.8 and 6.1.1.4'
O O 0.0106 0.0060 'International Tables Vol C Tables 4.2.6.8 and 6.1.1.4'

loop_
_geom_angle_atom_site_label_1
_geom_angle_atom_site_label_2
_geom_angle_atom_site_label_3
_geom_angle
C2 C1 C10 117.7(3)
C2 C1 C11 120.7(3)
C10 C1 C11 121.5(3)
C1 C2 O1 123.9(3)
C1 C2 C3 122.3(3)
O1 C2 C3 113.8(3)
C4 C3 C2 120.1(3)
C3 C4 C9 120.9(3)
C6 C5 C9 120.8(3)
C5 C6 C7 120.0(3)
C8 C7 C6 120.1(3)
C7 C8 C10 121.7(3)
C4 C9 C5 121.4(3)
C4 C9 C10 119.0(3)
C5 C9 C10 119.7(3)
C9 C10 C8 117.7(3)
C9 C10 C1 120.1(3)
C8 C10 C1 122.2(3)
C14 C11 C1 115.4(2)
C14 C11 C12 111.6(2)
C1 C11 C12 109.4(2)
O2 C12 C13 106.5(2)
O2 C12 C11 112.3(2)
C13 C12 C11 110.1(2)
O1 C13 C12 112.1(2)
C15 C14 C19 117.7(3)
C15 C14 C11 122.7(3)
C19 C14 C11 119.6(3)
C16 C15 C14 120.8(3)
C17 C16 C15 121.3(3)
C16 C17 C18 118.3(3)
C19 C18 C17 121.4(3)
C18 C19 C14 120.5(3)
C2 O1 C13 117.0(2)

loop_
_geom_bond_atom_site_label_1
_geom_bond_atom_site_label_2
_geom_bond_distance
C1 C2 1.374(4)
C1 C10 1.433(4)
C1 C11 1.517(4)
C2 O1 1.386(3)
C2 C3 1.413(4)
C3 C4 1.351(4)
C4 C9 1.413(4)
C5 C6 1.363(4)
C5 C9 1.418(4)
C6 C7 1.423(4)
C7 C8 1.360(4)
C8 C10 1.423(4)
C9 C10 1.422(4)
C11 C14 1.507(4)
C11 C12 1.533(4)
C12 O2 1.430(4)
C12 C13 1.511(4)
C13 O1 1.435(3)
C14 C15 1.403(4)
C14 C19 1.406(4)
C15 C16 1.378(4)
C16 C17 1.375(4)
C17 C18 1.399(4)
C18 C19 1.368(4)

loop_
_geom_torsion_atom_site_label_1
_geom_torsion_atom_site_label_2
_geom_torsion_atom_site_label_3
_geom_torsion_atom_site_label_4
_geom_torsion
C10 C1 C2 O1 -179.2(3)
C11 C1 C2 O1 -1.3(4)
C10 C1 C2 C3 -0.6(4)
C11 C1 C2 C3 177.3(3)
C1 C2 C3 C4 0.3(5)
O1 C2 C3 C4 179.0(3)
C2 C3 C4 C9 -0.5(5)
C9 C5 C6 C7 0.0(5)
C5 C6 C7 C8 0.0(5)
C6 C7 C8 C10 -0.8(5)
C3 C4 C9 C5 -179.2(3)
C3 C4 C9 C10 1.0(4)
C6 C5 C9 C4 -179.0(3)
C6 C5 C9 C10 0.8(4)
C4 C9 C10 C8 178.3(3)
C5 C9 C10 C8 -1.5(4)
C4 C9 C10 C1 -1.3(4)
C5 C9 C10 C1 178.9(3)
C7 C8 C10 C9 1.6(4)
C7 C8 C10 C1 -178.9(3)
C2 C1 C10 C9 1.1(4)
C11 C1 C10 C9 -176.8(3)
C2 C1 C10 C8 -178.5(3)
C11 C1 C10 C8 3.7(4)
C2 C1 C11 C14 106.9(3)
C10 C1 C11 C14 -75.3(3)
C2 C1 C11 C12 -19.9(4)
C10 C1 C11 C12 157.9(3)
C14 C11 C12 O2 161.1(2)
C1 C11 C12 O2 -70.0(3)
C14 C11 C12 C13 -80.5(3)
C1 C11 C12 C13 48.5(3)
O2 C12 C13 O1 62.2(3)
C11 C12 C13 O1 -59.8(3)
C1 C11 C14 C15 -14.1(4)
C12 C11 C14 C15 111.6(3)
C1 C11 C14 C19 166.5(3)
C12 C11 C14 C19 -67.8(4)
C19 C14 C15 C16 -0.6(5)
C11 C14 C15 C16 180.0(3)
C14 C15 C16 C17 0.7(5)
C15 C16 C17 C18 0.2(5)
C16 C17 C18 C19 -1.1(5)
C17 C18 C19 C14 1.2(5)
C15 C14 C19 C18 -0.3(5)
C11 C14 C19 C18 179.1(3)
C1 C2 O1 C13 -8.0(4)
C3 C2 O1 C13 173.2(3)
C12 C13 O1 C2 38.7(3)
